data_4076749
loop_
_publ_author_name
'Wenzel, Barbara'
'L\"onnecke, Peter'
'Hey-Hawkins, Evamarie'

_publ_section_title
;
 Early-Transition-Metal Macrocycles as Metalloligands:&#x00A0; Synthesis
 and Structure of Dinuclear Zirconocene Thioglycolates
 [Cp\%2Zr{OOC(CH2SCH2)nCOO}2ZrCp\%2] (n= 1, 2) and Their Heterobimetallic
 Complexes with Mo0and PdII&#x00A0;&#x2021;
;
_journal_issue 10
_journal_name_full Organometallics
_journal_page_first 2070
_journal_paper_doi 10.1021/om0110336
_journal_volume 21
_journal_year 2002
_chemical_formula_sum 'C56 H84 O8 S4 Zr2'
_chemical_formula_weight 1195.91
_chemical_name_systematic
;
 ?
;
_space_group_IT_number 2
_symmetry_cell_setting triclinic
_symmetry_space_group_name_Hall '-P 1'
_symmetry_space_group_name_H-M 'P -1'
_atom_sites_solution_hydrogens geom
_atom_sites_solution_primary direct
_atom_sites_solution_secondary difmap
_audit_creation_method SHELXL-97
_cell_angle_alpha 87.781(4)
_cell_angle_beta 83.709(4)
_cell_angle_gamma 71.316(4)
_cell_formula_units_Z 1
_cell_length_a 9.012(2)
_cell_length_b 9.454(2)
_cell_length_c 17.750(4)
_cell_measurement_reflns_used 1200
_cell_measurement_temperature 223(2)
_cell_measurement_theta_max 28.29
_cell_measurement_theta_min 1.15
_cell_volume 1424.0(5)
_computing_cell_refinement 'Bruker SAINT'
_computing_data_collection 'Bruker SMART'
_computing_data_reduction 'Bruker SAINT'
_computing_molecular_graphics 'Bruker SHELXTL'
_computing_structure_refinement 'SHELXL-97 (Sheldrick, 1997)'
_computing_structure_solution 'DIRDIF-96 (P. T. Beurskens)'
_diffrn_ambient_temperature 223(2)
_diffrn_measured_fraction_theta_full 0.953
_diffrn_measured_fraction_theta_max 0.953
_diffrn_measurement_device_type 'CCD area detector'
_diffrn_measurement_method 'omega scans'
_diffrn_radiation_monochromator graphite
_diffrn_radiation_source 'fine-focus sealed tube'
_diffrn_radiation_type MoK\a
_diffrn_radiation_wavelength 0.71073
_diffrn_reflns_av_R_equivalents 0.0828
_diffrn_reflns_av_sigmaI/netI 0.1006
_diffrn_reflns_limit_h_max 11
_diffrn_reflns_limit_h_min -11
_diffrn_reflns_limit_k_max 12
_diffrn_reflns_limit_k_min -12
_diffrn_reflns_limit_l_max 23
_diffrn_reflns_limit_l_min -23
_diffrn_reflns_number 14926
_diffrn_reflns_theta_full 28.29
_diffrn_reflns_theta_max 28.29
_diffrn_reflns_theta_min 1.15
_exptl_absorpt_coefficient_mu 0.564
_exptl_absorpt_correction_T_max 0.9724
_exptl_absorpt_correction_T_min 0.8956
_exptl_absorpt_correction_type SADABS
_exptl_crystal_colour colorless
_exptl_crystal_density_diffrn 1.395
_exptl_crystal_density_method 'not measured'
_exptl_crystal_description prism
_exptl_crystal_F_000 628
_exptl_crystal_size_max 0.20
_exptl_crystal_size_mid 0.10
_exptl_crystal_size_min 0.05
_refine_diff_density_max 2.041
_refine_diff_density_min -1.373
_refine_diff_density_rms 0.160
_refine_ls_extinction_method none
_refine_ls_goodness_of_fit_ref 1.092
_refine_ls_hydrogen_treatment refxyz
_refine_ls_matrix_type full
_refine_ls_number_parameters 320
_refine_ls_number_reflns 6747
_refine_ls_number_restraints 1
_refine_ls_restrained_S_all 1.092
_refine_ls_R_factor_all 0.1439
_refine_ls_R_factor_gt 0.1006
_refine_ls_shift/su_max 0.000
_refine_ls_shift/su_mean 0.000
_refine_ls_structure_factor_coef Fsqd
_refine_ls_weighting_details 'calc w=1/[\s^2^(Fo^2^)+(0.0874P)^2^+14.8657P] where P=(Fo^2^+2Fc^2^)/3'
_refine_ls_weighting_scheme calc
_refine_ls_wR_factor_gt 0.2666
_refine_ls_wR_factor_ref 0.2884
_reflns_number_gt 4272
_reflns_number_total 6747
_reflns_threshold_expression >2sigma(I)
_cod_data_source_file om0110336.cif
_cod_data_source_block c834_fin
_cod_depositor_comments
;
The following automatic conversions were performed:

'_symmetry_cell_setting' value 'Triclinic' changed to 'triclinic'
according to /home/saulius/struct/CIF-dictionaries/cif_core.dic
dictionary named 'cif_core.dic' version 2.4.1 from 2010-06-29.

Automatic conversion script
Id: cif_fix_values 1715 2011-07-08 13:25:40Z adriana 
;
_cod_original_cell_volume 1423.9(6)
_cod_original_sg_symbol_H-M P-1
_cod_database_code 4076749

loop_
_symmetry_equiv_pos_as_xyz
'x, y, z'
'-x, -y, -z'

loop_
_atom_site_label
_atom_site_type_symbol
_atom_site_fract_x
_atom_site_fract_y
_atom_site_fract_z
_atom_site_U_iso_or_equiv
_atom_site_adp_type
_atom_site_occupancy
_atom_site_symmetry_multiplicity
_atom_site_calc_flag
_atom_site_refinement_flags
_atom_site_disorder_assembly
_atom_site_disorder_group
C1 C 0.2032(12) -0.1459(11) 0.1724(6) 0.050(2) Uani 1 1 d . . .
C2 C 0.0442(12) -0.1105(10) 0.2014(6) 0.049(2) Uani 1 1 d . . .
C3 C 0.0360(12) -0.1284(10) 0.2805(6) 0.048(2) Uani 1 1 d . . .
C4 C 0.1894(12) -0.1706(10) 0.3014(5) 0.044(2) Uani 1 1 d . . .
C5 C 0.2952(11) -0.1807(10) 0.2347(6) 0.042(2) Uani 1 1 d . . .
C6 C 0.0356(13) 0.3196(12) 0.1602(7) 0.059(3) Uani 1 1 d . . .
C7 C 0.1622(17) 0.2158(12) 0.1200(6) 0.064(3) Uani 1 1 d . A .
C8 C 0.2982(13) 0.2058(12) 0.1562(6) 0.057(3) Uani 1 1 d . . .
C9 C 0.2536(15) 0.3049(13) 0.2147(7) 0.060(3) Uani 1 1 d . A .
C10 C 0.0931(15) 0.3717(11) 0.2198(6) 0.056(3) Uani 1 1 d . A .
C11 C 0.2692(18) -0.1904(13) 0.0917(7) 0.074(4) Uani 1 1 d . . .
H11A H 0.1939 -0.1332 0.0571 0.089 Uiso 1 1 calc R . .
H11B H 0.3671 -0.1661 0.0800 0.089 Uiso 1 1 calc R . .
C12 C -0.0940(15) -0.0755(15) 0.1539(8) 0.084(4) Uani 1 1 d . . .
H12A H -0.0570 -0.0692 0.1009 0.126 Uiso 1 1 calc R . .
H12B H -0.1712 0.0190 0.1700 0.126 Uiso 1 1 calc R . .
H12C H -0.1420 -0.1541 0.1607 0.126 Uiso 1 1 calc R . .
C13 C -0.1083(15) -0.1215(12) 0.3319(8) 0.075(4) Uani 1 1 d . . .
H13A H -0.1994 -0.0890 0.3035 0.112 Uiso 1 1 calc R . .
H13B H -0.1210 -0.0514 0.3725 0.112 Uiso 1 1 calc R . .
H13C H -0.0983 -0.2197 0.3533 0.112 Uiso 1 1 calc R . .
C14 C 0.2347(16) -0.2206(12) 0.3788(6) 0.065(3) Uani 1 1 d . . .
H14A H 0.3476 -0.2437 0.3790 0.097 Uiso 1 1 calc R . .
H14B H 0.2053 -0.3089 0.3928 0.097 Uiso 1 1 calc R . .
H14C H 0.1806 -0.1416 0.4149 0.097 Uiso 1 1 calc R . .
C15 C 0.4695(12) -0.2300(13) 0.2317(7) 0.063(3) Uani 1 1 d . . .
H15A H 0.5143 -0.2271 0.1796 0.095 Uiso 1 1 calc R . .
H15B H 0.5070 -0.3311 0.2511 0.095 Uiso 1 1 calc R . .
H15C H 0.5011 -0.1639 0.2623 0.095 Uiso 1 1 calc R . .
C16A C -0.1332(18) 0.3792(18) 0.1406(11) 0.109(6) Uani 0.62(2) 1 d PD A 1
H16A H -0.1577 0.3027 0.1132 0.130 Uiso 0.62(2) 1 calc PR A 1
H16B H -0.2050 0.4025 0.1873 0.130 Uiso 0.62(2) 1 calc PR A 1
C16B C -0.1332(18) 0.3792(18) 0.1406(11) 0.109(6) Uani 0.38(2) 1 d P A 2
H16C H -0.1960 0.4509 0.1786 0.163 Uiso 0.38(2) 1 calc PR A 2
H16D H -0.1757 0.2972 0.1394 0.163 Uiso 0.38(2) 1 calc PR A 2
H16E H -0.1357 0.4275 0.0913 0.163 Uiso 0.38(2) 1 calc PR A 2
C17 C 0.162(3) 0.1604(17) 0.0415(8) 0.153(10) Uani 1 1 d . . .
H17A H 0.2641 0.0885 0.0259 0.230 Uiso 1 1 calc R A .
H17B H 0.1412 0.2438 0.0063 0.230 Uiso 1 1 calc R . .
H17C H 0.0812 0.1131 0.0417 0.230 Uiso 1 1 calc R . .
C18A C 0.4631(18) 0.119(2) 0.1279(13) 0.149(10) Uani 0.62(2) 1 d PD A 1
H18A H 0.4625 0.0572 0.0858 0.223 Uiso 0.62(2) 1 calc PR A 1
H18B H 0.5140 0.0570 0.1684 0.223 Uiso 0.62(2) 1 calc PR A 1
H18C H 0.5203 0.1881 0.1110 0.223 Uiso 0.62(2) 1 calc PR A 1
C18B C 0.4631(18) 0.119(2) 0.1279(13) 0.149(10) Uani 0.38(2) 1 d P A 2
H18D H 0.5229 0.0776 0.1709 0.178 Uiso 0.38(2) 1 calc PR A 2
H18E H 0.4632 0.0365 0.0964 0.178 Uiso 0.38(2) 1 calc PR A 2
C19 C 0.368(2) 0.338(2) 0.2617(10) 0.131(8) Uani 1 1 d . . .
H19A H 0.3108 0.4116 0.2998 0.197 Uiso 1 1 calc R A .
H19B H 0.4405 0.3760 0.2292 0.197 Uiso 1 1 calc R . .
H19C H 0.4269 0.2468 0.2863 0.197 Uiso 1 1 calc R . .
C20 C 0.001(2) 0.4967(13) 0.2753(8) 0.104(6) Uani 1 1 d . . .
H20A H -0.1102 0.5259 0.2686 0.156 Uiso 1 1 calc R A .
H20B H 0.0381 0.5820 0.2658 0.156 Uiso 1 1 calc R . .
H20C H 0.0165 0.4616 0.3269 0.156 Uiso 1 1 calc R . .
C21 C 0.302(2) -0.3545(16) 0.0796(8) 0.109(6) Uani 1 1 d . . .
H21A H 0.3437 -0.3796 0.0274 0.164 Uiso 1 1 calc R . .
H21B H 0.2044 -0.3785 0.0903 0.164 Uiso 1 1 calc R . .
H21C H 0.3773 -0.4114 0.1132 0.164 Uiso 1 1 calc R . .
C22A C -0.156(4) 0.512(4) 0.0942(19) 0.139(11) Uani 0.62(2) 1 d PD A 1
H22A H -0.2645 0.5497 0.0828 0.209 Uiso 0.62(2) 1 calc PR A 1
H22B H -0.0867 0.4883 0.0474 0.209 Uiso 0.62(2) 1 calc PR A 1
H22C H -0.1316 0.5878 0.1214 0.209 Uiso 0.62(2) 1 calc PR A 1
C22B C 0.537(6) 0.215(6) 0.084(3) 0.139(11) Uani 0.38(2) 1 d PD A 2
H22D H 0.6439 0.1567 0.0653 0.209 Uiso 0.38(2) 1 calc PR A 2
H22E H 0.5397 0.2950 0.1156 0.209 Uiso 0.38(2) 1 calc PR A 2
H22F H 0.4778 0.2561 0.0415 0.209 Uiso 0.38(2) 1 calc PR A 2
C23 C -0.1428(10) 0.2070(9) 0.3347(5) 0.0367(18) Uani 1 1 d . . .
C24 C -0.2955(11) 0.2564(10) 0.3851(6) 0.044(2) Uani 1 1 d . A .
H24A H -0.2765 0.2194 0.4367 0.053 Uiso 1 1 calc R . .
H24B H -0.3698 0.2125 0.3670 0.053 Uiso 1 1 calc R . .
C25 C 0.3714(11) 0.0628(10) 0.3843(5) 0.0385(19) Uani 1 1 d . A .
C26 C 0.2644(12) 0.0985(11) 0.4580(5) 0.046(2) Uani 1 1 d . . .
H26A H 0.3248 0.0531 0.5003 0.055 Uiso 1 1 calc R . .
H26B H 0.1795 0.0550 0.4570 0.055 Uiso 1 1 calc R . .
C27 C 0.3211(11) 0.3333(10) 0.5297(5) 0.044(2) Uani 1 1 d . . .
H27A H 0.3268 0.2754 0.5769 0.053 Uiso 1 1 calc R . .
H27B H 0.4260 0.3047 0.5015 0.053 Uiso 1 1 calc R . .
C28 C 0.2633(13) 0.4988(10) 0.5465(6) 0.051(2) Uani 1 1 d . . .
H28A H 0.1531 0.5284 0.5682 0.061 Uiso 1 1 calc R . .
H28B H 0.2692 0.5550 0.4993 0.061 Uiso 1 1 calc R . .
O1 O -0.1391(7) 0.1844(7) 0.2648(4) 0.0430(14) Uani 1 1 d . A .
O2 O -0.0135(7) 0.1846(7) 0.3623(3) 0.0422(14) Uani 1 1 d . A .
O3 O 0.3043(7) 0.0746(7) 0.3222(3) 0.0411(14) Uani 1 1 d . . .
O4 O 0.5143(8) 0.0235(9) 0.3849(4) 0.0535(17) Uani 1 1 d . . .
S1 S -0.3823(3) 0.4574(3) 0.38744(15) 0.0468(6) Uani 1 1 d . . .
S2 S 0.1794(3) 0.2993(3) 0.47312(16) 0.0541(7) Uani 1 1 d . . .
Zr1 Zr 0.13136(10) 0.09657(9) 0.25091(5) 0.0343(3) Uani 1 1 d . A .

loop_
_atom_site_aniso_label
_atom_site_aniso_U_11
_atom_site_aniso_U_22
_atom_site_aniso_U_33
_atom_site_aniso_U_23
_atom_site_aniso_U_13
_atom_site_aniso_U_12
C1 0.057(6) 0.036(5) 0.050(6) -0.009(4) -0.007(5) -0.005(4)
C2 0.045(5) 0.030(4) 0.071(7) -0.011(4) -0.021(5) -0.003(4)
C3 0.048(6) 0.034(5) 0.066(6) -0.005(4) 0.001(5) -0.019(4)
C4 0.051(6) 0.028(4) 0.050(5) -0.001(4) -0.007(4) -0.008(4)
C5 0.039(5) 0.030(4) 0.055(6) 0.002(4) -0.004(4) -0.007(4)
C6 0.060(7) 0.046(6) 0.068(7) 0.038(5) -0.019(6) -0.013(5)
C7 0.109(10) 0.044(6) 0.041(6) 0.014(5) -0.018(6) -0.028(7)
C8 0.050(6) 0.047(6) 0.059(6) 0.024(5) 0.011(5) -0.003(5)
C9 0.070(8) 0.063(7) 0.064(7) 0.025(6) -0.024(6) -0.042(6)
C10 0.090(9) 0.030(5) 0.049(6) 0.006(4) -0.005(6) -0.022(5)
C11 0.107(10) 0.050(7) 0.055(7) -0.015(5) -0.002(7) -0.011(7)
C12 0.076(9) 0.065(8) 0.107(11) -0.028(7) -0.048(8) -0.002(7)
C13 0.073(8) 0.033(5) 0.115(11) -0.005(6) 0.021(7) -0.021(6)
C14 0.090(9) 0.036(5) 0.058(7) 0.005(5) -0.008(6) -0.006(6)
C15 0.044(6) 0.048(6) 0.090(9) 0.001(6) 0.005(6) -0.007(5)
C16A 0.088(11) 0.089(11) 0.157(16) 0.081(11) -0.059(11) -0.034(9)
C16B 0.088(11) 0.089(11) 0.157(16) 0.081(11) -0.059(11) -0.034(9)
C17 0.35(3) 0.064(9) 0.043(7) 0.005(6) -0.035(13) -0.057(15)
C18A 0.066(9) 0.112(14) 0.22(2) 0.103(15) 0.054(11) 0.009(9)
C18B 0.066(9) 0.112(14) 0.22(2) 0.103(15) 0.054(11) 0.009(9)
C19 0.191(19) 0.154(17) 0.125(14) 0.075(13) -0.090(14) -0.147(16)
C20 0.177(17) 0.040(6) 0.084(10) -0.004(6) 0.042(10) -0.038(9)
C21 0.175(17) 0.067(9) 0.070(9) -0.034(7) -0.005(10) -0.016(10)
C22A 0.12(2) 0.13(2) 0.14(2) 0.039(19) 0.016(18) -0.015(18)
C22B 0.12(2) 0.13(2) 0.14(2) 0.039(19) 0.016(18) -0.015(18)
C23 0.038(5) 0.026(4) 0.046(5) -0.001(3) -0.005(4) -0.010(4)
C24 0.040(5) 0.033(5) 0.054(6) -0.004(4) -0.004(4) -0.004(4)
C25 0.042(5) 0.034(4) 0.043(5) 0.002(4) -0.012(4) -0.016(4)
C26 0.049(6) 0.042(5) 0.046(5) -0.003(4) -0.013(4) -0.011(4)
C27 0.050(6) 0.035(5) 0.046(5) -0.005(4) -0.006(4) -0.010(4)
C28 0.067(7) 0.033(5) 0.050(6) -0.002(4) -0.020(5) -0.005(5)
O1 0.047(4) 0.037(3) 0.047(4) 0.003(3) -0.014(3) -0.013(3)
O2 0.041(3) 0.044(4) 0.041(3) -0.008(3) -0.004(3) -0.012(3)
O3 0.039(3) 0.045(4) 0.038(3) 0.005(3) -0.009(3) -0.011(3)
O4 0.042(4) 0.068(5) 0.052(4) 0.006(3) -0.013(3) -0.018(4)
S1 0.0421(13) 0.0371(12) 0.0556(14) -0.0037(10) -0.0122(11) -0.0022(10)
S2 0.0556(15) 0.0439(14) 0.0577(15) -0.0063(11) -0.0228(12) -0.0023(12)
Zr1 0.0363(5) 0.0293(4) 0.0356(4) 0.0014(3) -0.0067(3) -0.0073(3)

loop_
_atom_type_symbol
_atom_type_description
_atom_type_scat_dispersion_real
_atom_type_scat_dispersion_imag
_atom_type_scat_source
C C 0.0033 0.0016 'International Tables Vol C Tables 4.2.6.8 and 6.1.1.4'
H H 0.0000 0.0000 'International Tables Vol C Tables 4.2.6.8 and 6.1.1.4'
O O 0.0106 0.0060 'International Tables Vol C Tables 4.2.6.8 and 6.1.1.4'
S S 0.1246 0.1234 'International Tables Vol C Tables 4.2.6.8 and 6.1.1.4'
Zr Zr -2.9673 0.5597 'International Tables Vol C Tables 4.2.6.8 and 6.1.1.4'

loop_
_geom_angle_atom_site_label_1
_geom_angle_atom_site_label_2
_geom_angle_atom_site_label_3
_geom_angle
_geom_angle_site_symmetry_3
C2 C1 C5 107.7(9) .
C2 C1 C11 125.8(10) .
C5 C1 C11 123.6(10) .
C2 C1 Zr1 72.5(5) .
C5 C1 Zr1 73.3(5) .
C11 C1 Zr1 135.3(8) .
C3 C2 C1 108.7(9) .
C3 C2 C12 125.8(11) .
C1 C2 C12 125.2(11) .
C3 C2 Zr1 74.2(5) .
C1 C2 Zr1 75.8(5) .
C12 C2 Zr1 121.3(7) .
C4 C3 C2 107.9(9) .
C4 C3 C13 125.8(11) .
C2 C3 C13 125.9(10) .
C4 C3 Zr1 74.2(5) .
C2 C3 Zr1 73.8(5) .
C13 C3 Zr1 123.4(7) .
C3 C4 C5 108.5(9) .
C3 C4 C14 125.0(10) .
C5 C4 C14 125.8(9) .
C3 C4 Zr1 74.0(5) .
C5 C4 Zr1 74.5(5) .
C14 C4 Zr1 125.2(6) .
C1 C5 C4 107.1(8) .
C1 C5 C15 127.1(10) .
C4 C5 C15 125.6(9) .
C1 C5 Zr1 74.7(5) .
C4 C5 Zr1 73.3(5) .
C15 C5 Zr1 121.1(7) .
C7 C6 C10 107.8(10) .
C7 C6 C16A 127.5(13) .
C10 C6 C16A 124.5(13) .
C7 C6 Zr1 73.9(6) .
C10 C6 Zr1 73.3(5) .
C16A C6 Zr1 122.7(7) .
C6 C7 C8 107.0(10) .
C6 C7 C17 125.2(14) .
C8 C7 C17 125.6(15) .
C6 C7 Zr1 74.8(6) .
C8 C7 Zr1 72.8(5) .
C17 C7 Zr1 131.0(9) .
C9 C8 C7 107.9(10) .
C9 C8 C18A 125.9(15) .
C7 C8 C18A 125.5(15) .
C9 C8 Zr1 76.0(6) .
C7 C8 Zr1 75.0(6) .
C18A C8 Zr1 122.1(7) .
C8 C9 C10 109.1(10) .
C8 C9 C19 123.5(14) .
C10 C9 C19 127.3(14) .
C8 C9 Zr1 73.1(6) .
C10 C9 Zr1 73.7(6) .
C19 C9 Zr1 122.0(8) .
C9 C10 C6 108.1(10) .
C9 C10 C20 124.3(12) .
C6 C10 C20 127.0(13) .
C9 C10 Zr1 75.2(6) .
C6 C10 Zr1 75.1(5) .
C20 C10 Zr1 122.2(7) .
C21 C11 C1 111.4(11) .
C22A C16A C6 110.4(17) .
O1 C23 O2 118.3(8) .
O1 C23 C24 121.7(8) .
O2 C23 C24 120.0(8) .
O1 C23 Zr1 59.7(5) .
O2 C23 Zr1 58.7(4) .
C24 C23 Zr1 175.1(6) .
C23 C24 S1 112.3(6) .
O4 C25 O3 122.6(9) .
O4 C25 C26 120.3(8) .
O3 C25 C26 117.2(8) .
C25 C26 S2 111.7(7) .
C28 C27 S2 106.3(7) .
C27 C28 S1 110.3(7) 2_566
C23 O1 Zr1 92.0(5) .
C23 O2 Zr1 92.9(5) .
C25 O3 Zr1 159.9(6) .
C24 S1 C28 99.4(4) 2_566
C27 S2 C26 100.9(4) .
O3 Zr1 O2 78.0(2) .
O3 Zr1 O1 134.7(2) .
O2 Zr1 O1 56.7(2) .
O3 Zr1 C8 85.6(3) .
O2 Zr1 C8 132.0(3) .
O1 Zr1 C8 123.0(3) .
O3 Zr1 C2 127.4(3) .
O2 Zr1 C2 109.7(3) .
O1 Zr1 C2 74.6(3) .
C8 Zr1 C2 116.0(4) .
O3 Zr1 C3 105.1(3) .
O2 Zr1 C3 83.6(3) .
O1 Zr1 C3 72.9(3) .
C8 Zr1 C3 144.4(4) .
C2 Zr1 C3 32.0(3) .
O3 Zr1 C4 76.1(3) .
O2 Zr1 C4 90.0(3) .
O1 Zr1 C4 102.4(3) .
C8 Zr1 C4 129.3(3) .
C2 Zr1 C4 52.7(3) .
C3 Zr1 C4 31.8(3) .
O3 Zr1 C10 95.0(3) .
O2 Zr1 C10 84.8(3) .
O1 Zr1 C10 81.3(3) .
C8 Zr1 C10 51.9(4) .
C2 Zr1 C10 136.7(3) .
C3 Zr1 C10 154.1(4) .
C4 Zr1 C10 170.5(3) .
O3 Zr1 C7 117.8(3) .
O2 Zr1 C7 133.4(3) .
O1 Zr1 C7 95.4(4) .
C8 Zr1 C7 32.2(4) .
C2 Zr1 C7 94.7(4) .
C3 Zr1 C7 126.6(4) .
C4 Zr1 C7 135.2(3) .
C10 Zr1 C7 52.1(3) .
O3 Zr1 C5 78.0(3) .
O2 Zr1 C5 121.3(3) .
O1 Zr1 C5 124.2(3) .
C8 Zr1 C5 98.2(3) .
C2 Zr1 C5 52.9(3) .
C3 Zr1 C5 53.0(3) .
C4 Zr1 C5 32.2(3) .
C10 Zr1 C5 150.0(3) .
C7 Zr1 C5 105.2(3) .
O3 Zr1 C9 73.1(3) .
O2 Zr1 C9 101.2(3) .
O1 Zr1 C9 112.4(3) .
C8 Zr1 C9 30.9(4) .
C2 Zr1 C9 145.5(4) .
C3 Zr1 C9 174.2(4) .
C4 Zr1 C9 144.0(4) .
C10 Zr1 C9 31.1(4) .
C7 Zr1 C9 51.9(4) .
C5 Zr1 C9 121.2(4) .
O3 Zr1 C6 124.1(3) .
O2 Zr1 C6 102.4(3) .
O1 Zr1 C6 70.8(3) .
C8 Zr1 C6 52.3(3) .
C2 Zr1 C6 105.5(4) .
C3 Zr1 C6 130.8(4) .
C4 Zr1 C6 157.9(4) .
C10 Zr1 C6 31.6(4) .
C7 Zr1 C6 31.3(4) .
C5 Zr1 C6 135.2(4) .
C9 Zr1 C6 51.6(4) .

loop_
_geom_bond_atom_site_label_1
_geom_bond_atom_site_label_2
_geom_bond_distance
_geom_bond_site_symmetry_2
C1 C2 1.406(14) .
C1 C5 1.421(14) .
C1 C11 1.510(14) .
C1 Zr1 2.591(9) .
C2 C3 1.405(15) .
C2 C12 1.522(14) .
C2 Zr1 2.548(9) .
C3 C4 1.398(13) .
C3 C13 1.489(15) .
C3 Zr1 2.554(9) .
C4 C5 1.422(13) .
C4 C14 1.492(14) .
C4 Zr1 2.556(9) .
C5 C15 1.484(13) .
C5 Zr1 2.573(9) .
C6 C7 1.390(17) .
C6 C10 1.399(16) .
C6 C16A 1.518(17) .
C6 Zr1 2.581(9) .
C7 C8 1.420(16) .
C7 C17 1.508(16) .
C7 Zr1 2.570(10) .
C8 C9 1.364(16) .
C8 C18A 1.490(17) .
C8 Zr1 2.541(10) .
C9 C10 1.375(16) .
C9 C19 1.508(16) .
C9 Zr1 2.577(10) .
C10 C20 1.529(16) .
C10 Zr1 2.558(9) .
C11 C21 1.504(17) .
C16A C22A 1.45(3) .
C23 O1 1.262(10) .
C23 O2 1.266(10) .
C23 C24 1.505(12) .
C23 Zr1 2.659(9) .
C24 S1 1.809(9) .
C25 O4 1.222(11) .
C25 O3 1.299(10) .
C25 C26 1.518(13) .
C26 S2 1.823(10) .
C27 C28 1.513(12) .
C27 S2 1.820(9) .
C28 S1 1.815(10) 2_566
O1 Zr1 2.297(6) .
O2 Zr1 2.275(6) .
O3 Zr1 2.068(6) .
S1 C28 1.815(10) 2_566
